data_4086881
loop_
_publ_author_name
'Ogiwara, Yohei'
'Miyake, Masashi'
'Kochi, Takuya'
'Kakiuchi, Fumitoshi'

_publ_section_title
;
 Syntheses of RuHCl(CO)(PAr3)3 and RuH2(CO)(PAr3)3 Containing Various
 Triarylphosphines and Their Use for Arylation of Sterically Congested
 Aromatic C--H Bonds
;
_journal_issue 1
_journal_name_full Organometallics
_journal_page_first 159
_journal_paper_doi 10.1021/acs.organomet.6b00540
_journal_volume 36
_journal_year 2017
_chemical_formula_sum 'C55 H38 F9 O P3 Ru'
_chemical_formula_weight 1079.83
_chemical_name_systematic
;
 ?
;
_space_group_crystal_system monoclinic
_space_group_IT_number 14
_space_group_name_Hall '-P 2ybc'
_space_group_name_H-M_alt 'P 1 21/c 1'
_symmetry_space_group_name_Hall '-P 2ybc'
_symmetry_space_group_name_H-M 'P 1 21/c 1'
_atom_sites_solution_hydrogens mixed
_audit_creation_method SHELXL-2013
_cell_angle_alpha 90
_cell_angle_beta 110.8694(17)
_cell_angle_gamma 90
_cell_formula_units_Z 4
_cell_length_a 18.3564(15)
_cell_length_b 10.4578(8)
_cell_length_c 25.427(2)
_cell_measurement_reflns_used 13373
_cell_measurement_temperature 103(2)
_cell_measurement_theta_max 27.42
_cell_measurement_theta_min 3.07
_cell_volume 4560.9(6)
_computing_molecular_graphics 'Yadokari-XG 2009 (Wakita Nemoto et al., 2009)'
_computing_publication_material 'Yadokari-XG 2009 (Wakita,Nemoto et al., 2009)'
_computing_structure_refinement 'SHELXL-2013 (Sheldrick, 2013)'
_diffrn_ambient_temperature 103(2)
_diffrn_measured_fraction_theta_full 0.969
_diffrn_measured_fraction_theta_max 0.998
_diffrn_measurement_device_type 'Rigaku R-AXIS RAPID'
_diffrn_radiation_monochromator graphite
_diffrn_radiation_source 'fine-focus sealed tube'
_diffrn_radiation_type MoK\a
_diffrn_radiation_wavelength 0.71075
_diffrn_reflns_av_R_equivalents 0.1601
_diffrn_reflns_av_unetI/netI 0.1241
_diffrn_reflns_Laue_measured_fraction_full 0.969
_diffrn_reflns_Laue_measured_fraction_max 0.998
_diffrn_reflns_limit_h_max 21
_diffrn_reflns_limit_h_min -21
_diffrn_reflns_limit_k_max 12
_diffrn_reflns_limit_k_min -10
_diffrn_reflns_limit_l_max 30
_diffrn_reflns_limit_l_min -30
_diffrn_reflns_number 34608
_diffrn_reflns_point_group_measured_fraction_full 0.969
_diffrn_reflns_point_group_measured_fraction_max 0.998
_diffrn_reflns_theta_full 25.242
_diffrn_reflns_theta_max 24.997
_diffrn_reflns_theta_min 3.072
_exptl_absorpt_coefficient_mu 0.528
_exptl_absorpt_correction_T_max 1.0000
_exptl_absorpt_correction_T_min 0.6705
_exptl_absorpt_correction_type multi-scan
_exptl_absorpt_process_details
;
Higashi, T. (1995). Program for Absorption Correction.
Rigaku Corporation, Tokyo, Japan
;
_exptl_crystal_colour colorless
_exptl_crystal_density_diffrn 1.573
_exptl_crystal_description block
_exptl_crystal_F_000 2184
_exptl_crystal_size_max 0.300
_exptl_crystal_size_mid 0.100
_exptl_crystal_size_min 0.100
_refine_diff_density_max 0.766
_refine_diff_density_min -0.800
_refine_diff_density_rms 0.113
_refine_ls_extinction_method none
_refine_ls_goodness_of_fit_ref 1.005
_refine_ls_hydrogen_treatment mixed
_refine_ls_matrix_type full
_refine_ls_number_parameters 630
_refine_ls_number_reflns 8011
_refine_ls_number_restraints 1
_refine_ls_restrained_S_all 1.005
_refine_ls_R_factor_all 0.1116
_refine_ls_R_factor_gt 0.0604
_refine_ls_shift/su_max 0.001
_refine_ls_shift/su_mean 0.000
_refine_ls_structure_factor_coef Fsqd
_refine_ls_weighting_details 'w=1/[\s^2^(Fo^2^)+(0.0467P)^2^] where P=(Fo^2^+2Fc^2^)/3'
_refine_ls_weighting_scheme calc
_refine_ls_wR_factor_gt 0.1062
_refine_ls_wR_factor_ref 0.1232
_reflns_Friedel_coverage 0.000
_reflns_number_gt 5090
_reflns_number_total 8011
_reflns_threshold_expression 'I > 2\s(I)'
_cod_data_source_file om6b00540_si_002.cif
_cod_data_source_block 2f
_cod_depositor_comments 'Adding full bibliography for 4086879--4086881.cif.'
_cod_original_cell_volume 4561.0(7)
_cod_database_code 4086881
_shelx_space_group_comment
;
The symmetry employed for this shelxl refinement is uniquely defined
by the following loop, which should always be used as a source of
symmetry information in preference to the above space-group names.
They are only intended as comments.
;
_shelx_estimated_absorpt_t_min 0.858
_shelx_estimated_absorpt_t_max 0.949
_shelxl_version_number 2013-3

loop_
_space_group_symop_operation_xyz
'x, y, z'
'-x, y+1/2, -z+1/2'
'-x, -y, -z'
'x, -y-1/2, z-1/2'

loop_
_atom_site_label
_atom_site_type_symbol
_atom_site_fract_x
_atom_site_fract_y
_atom_site_fract_z
_atom_site_U_iso_or_equiv
_atom_site_adp_type
_atom_site_occupancy
_atom_site_site_symmetry_order
_atom_site_calc_flag
_atom_site_refinement_flags_posn
_atom_site_refinement_flags_adp
Ru1 Ru 0.71033(3) 0.14199(4) 0.08563(2) 0.01551(13) Uani 1 1 d D .
H1 H 0.6189(12) 0.080(4) 0.0440(13) 0.000(11) Uiso 1 1 d D .
H2 H 0.681(3) 0.290(4) 0.0550(17) 0.014(13) Uiso 1 1 d . .
C1 C 0.7259(3) -0.0294(6) 0.1109(2) 0.0204(13) Uani 1 1 d . .
O1 O 0.7321(2) -0.1363(4) 0.12472(14) 0.0283(10) Uani 1 1 d . .
P1 P 0.62975(8) 0.21198(14) 0.13316(5) 0.0174(3) Uani 1 1 d . .
C2 C 0.5345(3) 0.2674(5) 0.0833(2) 0.0189(13) Uani 1 1 d . .
C3 C 0.5071(3) 0.3912(5) 0.0828(2) 0.0269(15) Uani 1 1 d . .
H3 H 0.5357 0.4492 0.1115 0.032 Uiso 1 1 calc R U
C4 C 0.4380(3) 0.4330(6) 0.0409(2) 0.0329(16) Uani 1 1 d . .
H4 H 0.4205 0.5189 0.0396 0.039 Uiso 1 1 calc R U
C5 C 0.3969(3) 0.3442(6) 0.0019(2) 0.0253(14) Uani 1 1 d . .
C6 C 0.4196(3) 0.2189(6) 0.0022(2) 0.0216(14) Uani 1 1 d . .
H5 H 0.3889 0.1597 -0.0250 0.026 Uiso 1 1 calc R U
C7 C 0.4883(3) 0.1818(5) 0.0434(2) 0.0209(13) Uani 1 1 d . .
H6 H 0.5047 0.0954 0.0446 0.025 Uiso 1 1 calc R U
F1 F 0.32975(18) 0.3851(3) -0.03976(12) 0.0358(9) Uani 1 1 d . .
C8 C 0.6005(3) 0.0953(5) 0.17556(19) 0.0144(12) Uani 1 1 d . .
C9 C 0.6554(3) 0.0103(5) 0.2095(2) 0.0230(14) Uani 1 1 d . .
H7 H 0.7067 0.0113 0.2087 0.028 Uiso 1 1 calc R U
C10 C 0.6373(4) -0.0768(6) 0.2447(2) 0.0284(15) Uani 1 1 d . .
H8 H 0.6753 -0.1343 0.2679 0.034 Uiso 1 1 calc R U
C11 C 0.5623(4) -0.0758(6) 0.2445(2) 0.0256(14) Uani 1 1 d . .
C12 C 0.5059(3) 0.0045(6) 0.2114(2) 0.0229(14) Uani 1 1 d . .
H9 H 0.4542 0.0008 0.2116 0.028 Uiso 1 1 calc R U
C13 C 0.5256(3) 0.0915(5) 0.1775(2) 0.0226(14) Uani 1 1 d . .
H10 H 0.4872 0.1496 0.1552 0.027 Uiso 1 1 calc R U
F2 F 0.54322(19) -0.1614(3) 0.27775(12) 0.0352(9) Uani 1 1 d . .
C14 C 0.6608(3) 0.3481(6) 0.1823(2) 0.0196(13) Uani 1 1 d . .
C15 C 0.6834(3) 0.4606(5) 0.1635(2) 0.0210(13) Uani 1 1 d . .
H11 H 0.6802 0.4661 0.1254 0.025 Uiso 1 1 calc R U
C16 C 0.7107(3) 0.5656(5) 0.1986(2) 0.0228(14) Uani 1 1 d . .
H12 H 0.7246 0.6430 0.1851 0.027 Uiso 1 1 calc R U
C17 C 0.7167(3) 0.5523(6) 0.2543(2) 0.0238(14) Uani 1 1 d . .
C18 C 0.6947(3) 0.4444(6) 0.2746(2) 0.0256(14) Uani 1 1 d . .
H13 H 0.6992 0.4391 0.3129 0.031 Uiso 1 1 calc R U
C19 C 0.6657(3) 0.3420(5) 0.2383(2) 0.0200(13) Uani 1 1 d . .
H14 H 0.6489 0.2670 0.2518 0.024 Uiso 1 1 calc R U
F3 F 0.74562(18) 0.6536(3) 0.28937(12) 0.0308(8) Uani 1 1 d . .
P2 P 0.83426(8) 0.20813(14) 0.14926(5) 0.0160(3) Uani 1 1 d . .
C20 C 0.8502(3) 0.1506(5) 0.2214(2) 0.0179(12) Uani 1 1 d . .
C21 C 0.8402(3) 0.2297(6) 0.2630(2) 0.0222(14) Uani 1 1 d . .
H15 H 0.8294 0.3179 0.2552 0.027 Uiso 1 1 calc R U
C22 C 0.8456(3) 0.1819(6) 0.3151(2) 0.0312(16) Uani 1 1 d . .
H16 H 0.8392 0.2365 0.3430 0.037 Uiso 1 1 calc R U
C23 C 0.8606(4) 0.0533(7) 0.3254(2) 0.0325(16) Uani 1 1 d . .
C24 C 0.8683(3) -0.0302(6) 0.2859(2) 0.0263(14) Uani 1 1 d . .
H17 H 0.8766 -0.1190 0.2936 0.032 Uiso 1 1 calc R U
C25 C 0.8634(3) 0.0213(6) 0.2344(2) 0.0210(13) Uani 1 1 d . .
H18 H 0.8694 -0.0344 0.2066 0.025 Uiso 1 1 calc R U
F4 F 0.8669(2) 0.0035(4) 0.37639(12) 0.0462(11) Uani 1 1 d . .
C26 C 0.8618(3) 0.3770(5) 0.1618(2) 0.0156(12) Uani 1 1 d . .
C27 C 0.9220(3) 0.4185(5) 0.2104(2) 0.0192(13) Uani 1 1 d . .
H19 H 0.9506 0.3574 0.2376 0.023 Uiso 1 1 calc R U
C28 C 0.9406(3) 0.5464(5) 0.2194(2) 0.0197(13) Uani 1 1 d . .
H20 H 0.9801 0.5747 0.2530 0.024 Uiso 1 1 calc R U
C29 C 0.9002(3) 0.6314(5) 0.1782(2) 0.0221(13) Uani 1 1 d . .
C30 C 0.8427(3) 0.5962(5) 0.1295(2) 0.0215(13) Uani 1 1 d . .
H21 H 0.8169 0.6582 0.1019 0.026 Uiso 1 1 calc R U
C31 C 0.8226(3) 0.4683(5) 0.1212(2) 0.0181(13) Uani 1 1 d . .
H22 H 0.7820 0.4422 0.0877 0.022 Uiso 1 1 calc R U
F5 F 0.91945(19) 0.7586(3) 0.18766(12) 0.0301(8) Uani 1 1 d . .
C32 C 0.9215(3) 0.1443(5) 0.13832(18) 0.0163(12) Uani 1 1 d . .
C33 C 0.9274(3) 0.0127(5) 0.13074(19) 0.0187(13) Uani 1 1 d . .
H23 H 0.8843 -0.0409 0.1275 0.022 Uiso 1 1 calc R U
C34 C 0.9951(3) -0.0414(6) 0.12788(19) 0.0192(13) Uani 1 1 d . .
H24 H 0.9992 -0.1312 0.1241 0.023 Uiso 1 1 calc R U
C35 C 1.0563(3) 0.0389(6) 0.1307(2) 0.0245(14) Uani 1 1 d . .
C36 C 1.0511(3) 0.1689(5) 0.1340(2) 0.0240(14) Uani 1 1 d . .
H25 H 1.0928 0.2221 0.1336 0.029 Uiso 1 1 calc R U
C37 C 0.9848(3) 0.2215(5) 0.1381(2) 0.0192(13) Uani 1 1 d . .
H26 H 0.9813 0.3117 0.1408 0.023 Uiso 1 1 calc R U
F6 F 1.12298(18) -0.0150(3) 0.12890(13) 0.0316(8) Uani 1 1 d . .
P3 P 0.72885(8) 0.12229(14) 0.00042(5) 0.0176(3) Uani 1 1 d . .
C38 C 0.8191(3) 0.1887(6) -0.0047(2) 0.0212(14) Uani 1 1 d . .
C39 C 0.8759(3) 0.1112(6) -0.0131(2) 0.0233(14) Uani 1 1 d . .
H27 H 0.8675 0.0217 -0.0186 0.028 Uiso 1 1 calc R U
C40 C 0.9456(3) 0.1664(6) -0.0131(2) 0.0262(15) Uani 1 1 d . .
H28 H 0.9855 0.1147 -0.0177 0.031 Uiso 1 1 calc R U
C41 C 0.9551(4) 0.2946(6) -0.0066(2) 0.0318(16) Uani 1 1 d . .
C42 C 0.8999(4) 0.3744(6) 0.0001(2) 0.0336(16) Uani 1 1 d . .
H29 H 0.9081 0.4641 0.0039 0.040 Uiso 1 1 calc R U
C43 C 0.8319(4) 0.3198(6) 0.0013(2) 0.0276(15) Uani 1 1 d . .
H30 H 0.7930 0.3732 0.0063 0.033 Uiso 1 1 calc R U
F7 F 1.0229(2) 0.3457(4) -0.00773(16) 0.0524(11) Uani 1 1 d . .
C44 C 0.7269(3) -0.0391(5) -0.02931(19) 0.0166(12) Uani 1 1 d . .
C45 C 0.6795(3) -0.0705(6) -0.0847(2) 0.0233(14) Uani 1 1 d . .
H31 H 0.6453 -0.0079 -0.1077 0.028 Uiso 1 1 calc R U
C46 C 0.6819(3) -0.1911(6) -0.1063(2) 0.0286(15) Uani 1 1 d . .
H32 H 0.6500 -0.2117 -0.1439 0.034 Uiso 1 1 calc R U
C47 C 0.7314(4) -0.2807(6) -0.0725(2) 0.0284(15) Uani 1 1 d . .
C48 C 0.7792(3) -0.2538(6) -0.0177(2) 0.0281(15) Uani 1 1 d . .
H33 H 0.8138 -0.3167 0.0047 0.034 Uiso 1 1 calc R U
C49 C 0.7755(3) -0.1337(6) 0.0037(2) 0.0242(14) Uani 1 1 d . .
H34 H 0.8067 -0.1151 0.0416 0.029 Uiso 1 1 calc R U
F8 F 0.7329(2) -0.4002(3) -0.09292(14) 0.0429(10) Uani 1 1 d . .
C50 C 0.6529(3) 0.2029(6) -0.0583(2) 0.0223(14) Uani 1 1 d . .
C51 C 0.5750(3) 0.1925(6) -0.0628(2) 0.0235(14) Uani 1 1 d . .
H35 H 0.5633 0.1466 -0.0346 0.028 Uiso 1 1 calc R U
C52 C 0.5139(3) 0.2467(6) -0.1069(2) 0.0288(15) Uani 1 1 d . .
H36 H 0.4612 0.2386 -0.1094 0.035 Uiso 1 1 calc R U
C53 C 0.5341(4) 0.3130(6) -0.1470(2) 0.0265(15) Uani 1 1 d . .
C54 C 0.6088(4) 0.3269(6) -0.1447(2) 0.0312(16) Uani 1 1 d . .
H37 H 0.6202 0.3752 -0.1724 0.037 Uiso 1 1 calc R U
C55 C 0.6681(3) 0.2686(5) -0.1007(2) 0.0245(14) Uani 1 1 d . .
H38 H 0.7202 0.2739 -0.0997 0.029 Uiso 1 1 calc R U
F9 F 0.47499(19) 0.3700(3) -0.18930(12) 0.0383(9) Uani 1 1 d . .

loop_
_atom_site_aniso_label
_atom_site_aniso_U_11
_atom_site_aniso_U_22
_atom_site_aniso_U_33
_atom_site_aniso_U_23
_atom_site_aniso_U_13
_atom_site_aniso_U_12
Ru1 0.0158(2) 0.0155(3) 0.0161(2) -0.00051(19) 0.00677(17) -0.0006(2)
C1 0.020(3) 0.019(4) 0.021(3) 0.002(3) 0.006(2) 0.007(3)
O1 0.032(2) 0.026(3) 0.025(2) 0.0013(19) 0.0082(18) -0.002(2)
P1 0.0165(8) 0.0181(9) 0.0178(7) 0.0002(6) 0.0062(6) -0.0015(7)
C2 0.015(3) 0.026(4) 0.019(3) -0.002(2) 0.010(2) -0.005(3)
C3 0.019(3) 0.018(4) 0.036(3) -0.003(2) 0.000(3) 0.000(3)
C4 0.026(4) 0.019(4) 0.048(4) 0.000(3) 0.007(3) 0.004(3)
C5 0.011(3) 0.031(4) 0.030(3) 0.007(3) 0.004(3) -0.002(3)
C6 0.013(3) 0.032(4) 0.020(3) -0.004(3) 0.006(2) -0.008(3)
C7 0.026(3) 0.018(3) 0.020(3) 0.005(2) 0.010(3) 0.001(3)
F1 0.0232(19) 0.042(2) 0.0307(18) 0.0140(16) -0.0038(15) 0.0059(17)
C8 0.020(3) 0.014(3) 0.013(3) 0.000(2) 0.011(2) 0.001(2)
C9 0.019(3) 0.022(4) 0.031(3) 0.002(3) 0.012(3) 0.000(3)
C10 0.033(4) 0.027(4) 0.022(3) 0.011(3) 0.005(3) 0.008(3)
C11 0.033(4) 0.022(4) 0.026(3) 0.002(3) 0.014(3) -0.005(3)
C12 0.018(3) 0.033(4) 0.020(3) -0.006(3) 0.010(3) -0.013(3)
C13 0.026(4) 0.023(4) 0.020(3) -0.002(2) 0.009(3) -0.002(3)
F2 0.037(2) 0.038(2) 0.0371(19) 0.0115(16) 0.0213(16) -0.0060(18)
C14 0.014(3) 0.023(3) 0.022(3) -0.003(2) 0.007(2) 0.000(3)
C15 0.021(3) 0.022(4) 0.025(3) 0.001(2) 0.014(3) 0.004(3)
C16 0.023(3) 0.016(3) 0.033(3) -0.005(3) 0.014(3) -0.004(3)
C17 0.018(3) 0.023(4) 0.027(3) -0.011(3) 0.004(3) 0.002(3)
C18 0.023(3) 0.033(4) 0.022(3) 0.001(3) 0.009(3) 0.007(3)
C19 0.021(3) 0.016(3) 0.024(3) 0.003(2) 0.009(2) 0.001(3)
F3 0.032(2) 0.025(2) 0.0333(18) -0.0121(15) 0.0100(15) -0.0003(17)
P2 0.0166(8) 0.0130(8) 0.0188(7) -0.0001(6) 0.0069(6) -0.0003(6)
C20 0.019(3) 0.014(3) 0.023(3) 0.003(2) 0.009(2) 0.004(3)
C21 0.015(3) 0.024(4) 0.029(3) 0.000(3) 0.010(3) -0.003(3)
C22 0.027(4) 0.042(5) 0.025(3) -0.006(3) 0.009(3) -0.009(3)
C23 0.036(4) 0.044(5) 0.022(3) 0.010(3) 0.016(3) -0.001(3)
C24 0.021(3) 0.025(4) 0.031(3) 0.010(3) 0.008(3) 0.004(3)
C25 0.015(3) 0.029(4) 0.021(3) -0.001(3) 0.010(2) -0.003(3)
F4 0.061(3) 0.058(3) 0.0240(18) 0.0127(17) 0.0196(18) -0.002(2)
C26 0.018(3) 0.011(3) 0.023(3) -0.002(2) 0.014(2) -0.008(2)
C27 0.014(3) 0.024(4) 0.019(3) 0.000(2) 0.006(2) 0.005(3)
C28 0.017(3) 0.021(4) 0.020(3) -0.005(2) 0.006(2) -0.003(3)
C29 0.018(3) 0.015(3) 0.032(3) -0.002(3) 0.007(3) -0.003(3)
C30 0.024(3) 0.020(3) 0.022(3) 0.002(2) 0.010(3) -0.001(3)
C31 0.022(3) 0.014(3) 0.020(3) 0.000(2) 0.010(2) 0.001(3)
F5 0.033(2) 0.015(2) 0.0374(19) -0.0021(14) 0.0064(15) -0.0033(16)
C32 0.022(3) 0.019(3) 0.006(2) -0.002(2) 0.002(2) 0.002(3)
C33 0.019(3) 0.018(3) 0.017(3) -0.003(2) 0.004(2) -0.005(3)
C34 0.023(3) 0.018(3) 0.016(3) -0.001(2) 0.007(2) -0.001(3)
C35 0.021(3) 0.031(4) 0.023(3) -0.004(3) 0.009(3) 0.004(3)
C36 0.022(3) 0.026(4) 0.026(3) -0.001(2) 0.011(3) -0.006(3)
C37 0.020(3) 0.015(3) 0.022(3) -0.002(2) 0.006(2) -0.003(3)
F6 0.0186(19) 0.033(2) 0.048(2) -0.0119(16) 0.0166(16) 0.0029(16)
P3 0.0181(8) 0.0170(9) 0.0188(7) -0.0002(6) 0.0081(6) -0.0010(7)
C38 0.020(3) 0.028(4) 0.016(3) 0.001(2) 0.007(2) -0.007(3)
C39 0.029(4) 0.022(4) 0.020(3) 0.000(2) 0.009(3) -0.002(3)
C40 0.026(4) 0.028(4) 0.031(3) -0.005(3) 0.018(3) -0.003(3)
C41 0.026(4) 0.032(4) 0.042(4) 0.000(3) 0.017(3) -0.015(3)
C42 0.038(4) 0.021(4) 0.049(4) 0.003(3) 0.025(3) -0.007(3)
C43 0.032(4) 0.024(4) 0.030(3) -0.003(3) 0.016(3) -0.007(3)
F7 0.039(2) 0.039(3) 0.093(3) -0.008(2) 0.041(2) -0.016(2)
C44 0.016(3) 0.020(3) 0.015(3) -0.004(2) 0.008(2) -0.002(3)
C45 0.020(3) 0.033(4) 0.022(3) -0.002(3) 0.013(3) -0.004(3)
C46 0.031(4) 0.033(4) 0.023(3) -0.009(3) 0.012(3) -0.002(3)
C47 0.033(4) 0.024(4) 0.030(3) -0.008(3) 0.014(3) 0.003(3)
C48 0.022(3) 0.028(4) 0.040(4) 0.000(3) 0.017(3) 0.001(3)
C49 0.028(3) 0.022(4) 0.025(3) -0.001(3) 0.013(3) 0.005(3)
F8 0.048(2) 0.031(2) 0.050(2) -0.0179(17) 0.0173(19) 0.0032(19)
C50 0.022(3) 0.028(4) 0.018(3) -0.002(2) 0.008(2) -0.005(3)
C51 0.025(4) 0.029(4) 0.014(3) 0.005(2) 0.005(3) 0.004(3)
C52 0.024(4) 0.034(4) 0.026(3) 0.001(3) 0.007(3) 0.006(3)
C53 0.032(4) 0.024(4) 0.018(3) 0.004(2) 0.003(3) 0.012(3)
C54 0.039(4) 0.038(4) 0.021(3) 0.008(3) 0.016(3) 0.001(3)
C55 0.027(4) 0.024(4) 0.024(3) 0.000(3) 0.010(3) 0.002(3)
F9 0.037(2) 0.049(3) 0.0258(18) 0.0126(16) 0.0073(16) 0.0165(19)

loop_
_atom_type_symbol
_atom_type_description
_atom_type_scat_dispersion_real
_atom_type_scat_dispersion_imag
_atom_type_scat_source
C C 0.0033 0.0016 'International Tables Vol C Tables 4.2.6.8 and 6.1.1.4'
H H 0.0000 0.0000 'International Tables Vol C Tables 4.2.6.8 and 6.1.1.4'
O O 0.0106 0.0060 'International Tables Vol C Tables 4.2.6.8 and 6.1.1.4'
F F 0.0171 0.0103 'International Tables Vol C Tables 4.2.6.8 and 6.1.1.4'
P P 0.1023 0.0942 'International Tables Vol C Tables 4.2.6.8 and 6.1.1.4'
Ru Ru -1.2594 0.8363 'International Tables Vol C Tables 4.2.6.8 and 6.1.1.4'

loop_
_geom_angle_atom_site_label_1
_geom_angle_atom_site_label_2
_geom_angle_atom_site_label_3
_geom_angle
C1 Ru1 P3 100.25(16)
C1 Ru1 P1 99.72(17)
P3 Ru1 P1 147.33(5)
C1 Ru1 P2 92.99(17)
P3 Ru1 P2 103.80(5)
P1 Ru1 P2 100.69(5)
C1 Ru1 H1 81.4(13)
P3 Ru1 H1 80.2(12)
P1 Ru1 H1 77.5(13)
P2 Ru1 H1 173.7(12)
C1 Ru1 H2 170.4(15)
P3 Ru1 H2 77.5(14)
P1 Ru1 H2 78.5(14)
P2 Ru1 H2 96.6(14)
H1 Ru1 H2 89.0(19)
O1 C1 Ru1 176.8(5)
C8 P1 C14 101.5(2)
C8 P1 C2 102.1(2)
C14 P1 C2 102.1(2)
C8 P1 Ru1 117.91(18)
C14 P1 Ru1 119.50(18)
C2 P1 Ru1 111.23(16)
C3 C2 C7 117.9(5)
C3 C2 P1 123.4(4)
C7 C2 P1 118.7(4)
C2 C3 C4 121.7(5)
C2 C3 H3 119.2
C4 C3 H3 119.2
C5 C4 C3 116.9(6)
C5 C4 H4 121.5
C3 C4 H4 121.5
C4 C5 C6 123.6(5)
C4 C5 F1 117.2(5)
C6 C5 F1 119.2(5)
C5 C6 C7 117.8(5)
C5 C6 H5 121.1
C7 C6 H5 121.1
C6 C7 C2 121.9(5)
C6 C7 H6 119.0
C2 C7 H6 119.0
C9 C8 C13 117.8(5)
C9 C8 P1 119.5(4)
C13 C8 P1 122.6(4)
C8 C9 C10 122.0(5)
C8 C9 H7 119.0
C10 C9 H7 119.0
C11 C10 C9 117.3(5)
C11 C10 H8 121.4
C9 C10 H8 121.4
F2 C11 C12 118.7(5)
F2 C11 C10 118.1(5)
C12 C11 C10 123.1(5)
C11 C12 C13 118.5(5)
C11 C12 H9 120.7
C13 C12 H9 120.7
C12 C13 C8 121.3(5)
C12 C13 H10 119.3
C8 C13 H10 119.3
C15 C14 C19 118.2(5)
C15 C14 P1 118.6(4)
C19 C14 P1 123.2(4)
C14 C15 C16 122.0(5)
C14 C15 H11 119.0
C16 C15 H11 119.0
C17 C16 C15 117.2(5)
C17 C16 H12 121.4
C15 C16 H12 121.4
C18 C17 F3 119.7(5)
C18 C17 C16 122.9(5)
F3 C17 C16 117.4(5)
C17 C18 C19 118.9(5)
C17 C18 H13 120.6
C19 C18 H13 120.6
C18 C19 C14 120.8(5)
C18 C19 H14 119.6
C14 C19 H14 119.6
C26 P2 C32 100.0(2)
C26 P2 C20 101.7(2)
C32 P2 C20 101.1(2)
C26 P2 Ru1 122.46(18)
C32 P2 Ru1 117.64(16)
C20 P2 Ru1 110.77(18)
C25 C20 C21 116.9(5)
C25 C20 P2 120.1(4)
C21 C20 P2 122.5(4)
C22 C21 C20 121.5(6)
C22 C21 H15 119.2
C20 C21 H15 119.2
C23 C22 C21 118.4(5)
C23 C22 H16 120.8
C21 C22 H16 120.8
F4 C23 C24 117.1(6)
F4 C23 C22 119.9(5)
C24 C23 C22 123.0(5)
C23 C24 C25 117.0(6)
C23 C24 H17 121.5
C25 C24 H17 121.5
C24 C25 C20 123.0(5)
C24 C25 H18 118.5
C20 C25 H18 118.5
C27 C26 C31 118.4(5)
C27 C26 P2 122.3(4)
C31 C26 P2 119.3(4)
C28 C27 C26 121.2(5)
C28 C27 H19 119.4
C26 C27 H19 119.4
C29 C28 C27 117.8(5)
C29 C28 H20 121.1
C27 C28 H20 121.1
C30 C29 C28 123.5(5)
C30 C29 F5 119.3(5)
C28 C29 F5 117.2(5)
C29 C30 C31 118.7(5)
C29 C30 H21 120.7
C31 C30 H21 120.7
C30 C31 C26 120.4(5)
C30 C31 H22 119.8
C26 C31 H22 119.8
C33 C32 C37 117.1(5)
C33 C32 P2 119.4(4)
C37 C32 P2 123.5(4)
C34 C33 C32 121.5(5)
C34 C33 H23 119.3
C32 C33 H23 119.3
C35 C34 C33 118.3(5)
C35 C34 H24 120.8
C33 C34 H24 120.8
F6 C35 C36 119.8(5)
F6 C35 C34 118.0(5)
C36 C35 C34 122.1(5)
C35 C36 C37 119.2(5)
C35 C36 H25 120.4
C37 C36 H25 120.4
C36 C37 C32 121.5(5)
C36 C37 H26 119.3
C32 C37 H26 119.3
C38 P3 C44 101.7(3)
C38 P3 C50 102.1(2)
C44 P3 C50 100.8(2)
C38 P3 Ru1 117.88(16)
C44 P3 Ru1 118.45(17)
C50 P3 Ru1 113.29(18)
C43 C38 C39 118.9(5)
C43 C38 P3 119.0(5)
C39 C38 P3 122.1(4)
C38 C39 C40 119.4(5)
C38 C39 H27 120.3
C40 C39 H27 120.3
C41 C40 C39 119.0(6)
C41 C40 H28 120.5
C39 C40 H28 120.5
C40 C41 F7 117.6(6)
C40 C41 C42 123.4(6)
F7 C41 C42 119.0(6)
C41 C42 C43 117.7(6)
C41 C42 H29 121.2
C43 C42 H29 121.2
C42 C43 C38 121.6(6)
C42 C43 H30 119.2
C38 C43 H30 119.2
C49 C44 C45 118.2(5)
C49 C44 P3 119.2(4)
C45 C44 P3 122.6(4)
C46 C45 C44 121.0(5)
C46 C45 H31 119.5
C44 C45 H31 119.5
C47 C46 C45 118.7(5)
C47 C46 H32 120.6
C45 C46 H32 120.6
F8 C47 C46 119.1(5)
F8 C47 C48 118.7(5)
C46 C47 C48 122.2(6)
C49 C48 C47 118.7(6)
C49 C48 H33 120.7
C47 C48 H33 120.7
C48 C49 C44 121.2(5)
C48 C49 H34 119.4
C44 C49 H34 119.4
C55 C50 C51 117.2(5)
C55 C50 P3 123.5(4)
C51 C50 P3 119.2(4)
C52 C51 C50 122.8(5)
C52 C51 H35 118.6
C50 C51 H35 118.6
C53 C52 C51 116.4(6)
C53 C52 H36 121.8
C51 C52 H36 121.8
C54 C53 F9 119.5(5)
C54 C53 C52 123.5(5)
F9 C53 C52 116.9(5)
C53 C54 C55 118.4(5)
C53 C54 H37 120.8
C55 C54 H37 120.8
C50 C55 C54 121.6(6)
C50 C55 H38 119.2
C54 C55 H38 119.2

loop_
_geom_bond_atom_site_label_1
_geom_bond_atom_site_label_2
_geom_bond_distance
Ru1 C1 1.891(6)
Ru1 P3 2.3188(14)
Ru1 P1 2.3361(15)
Ru1 P2 2.3767(15)
Ru1 H1 1.760(10)
Ru1 H2 1.73(5)
C1 O1 1.166(6)
P1 C8 1.831(5)
P1 C14 1.845(5)
P1 C2 1.849(5)
C2 C3 1.388(8)
C2 C7 1.392(7)
C3 C4 1.404(7)
C3 H3 0.9500
C4 C5 1.372(8)
C4 H4 0.9500
C5 C6 1.374(8)
C5 F1 1.376(6)
C6 C7 1.378(7)
C6 H5 0.9500
C7 H6 0.9500
C8 C9 1.389(7)
C8 C13 1.395(7)
C9 C10 1.399(7)
C9 H7 0.9500
C10 C11 1.375(8)
C10 H8 0.9500
C11 F2 1.360(6)
C11 C12 1.366(8)
C12 C13 1.387(7)
C12 H9 0.9500
C13 H10 0.9500
C14 C15 1.389(7)
C14 C19 1.397(7)
C15 C16 1.391(7)
C15 H11 0.9500
C16 C17 1.388(7)
C16 H12 0.9500
C17 C18 1.360(8)
C17 F3 1.364(6)
C18 C19 1.390(7)
C18 H13 0.9500
C19 H14 0.9500
P2 C26 1.833(5)
P2 C32 1.846(5)
P2 C20 1.853(5)
C20 C25 1.393(7)
C20 C21 1.404(7)
C21 C22 1.385(7)
C21 H15 0.9500
C22 C23 1.379(8)
C22 H16 0.9500
C23 F4 1.363(6)
C23 C24 1.375(8)
C24 C25 1.390(7)
C24 H17 0.9500
C25 H18 0.9500
C26 C27 1.401(7)
C26 C31 1.404(7)
C27 C28 1.379(7)
C27 H19 0.9500
C28 C29 1.373(7)
C28 H20 0.9500
C29 C30 1.360(7)
C29 F5 1.375(6)
C30 C31 1.384(7)
C30 H21 0.9500
C31 H22 0.9500
C32 C33 1.400(7)
C32 C37 1.416(7)
C33 C34 1.390(7)
C33 H23 0.9500
C34 C35 1.384(8)
C34 H24 0.9500
C35 F6 1.363(6)
C35 C36 1.368(8)
C36 C37 1.371(7)
C36 H25 0.9500
C37 H26 0.9500
P3 C38 1.843(6)
P3 C44 1.845(5)
P3 C50 1.845(6)
C38 C43 1.391(8)
C38 C39 1.395(8)
C39 C40 1.405(7)
C39 H27 0.9500
C40 C41 1.354(8)
C40 H28 0.9500
C41 F7 1.366(6)
C41 C42 1.369(8)
C42 C43 1.382(8)
C42 H29 0.9500
C43 H30 0.9500
C44 C49 1.395(7)
C44 C45 1.406(7)
C45 C46 1.383(8)
C45 H31 0.9500
C46 C47 1.374(8)
C46 H32 0.9500
C47 F8 1.357(6)
C47 C48 1.384(7)
C48 C49 1.379(8)
C48 H33 0.9500
C49 H34 0.9500
C50 C55 1.388(7)
C50 C51 1.396(7)
C51 C52 1.393(7)
C51 H35 0.9500
C52 C53 1.387(8)
C52 H36 0.9500
C53 C54 1.360(8)
C53 F9 1.363(6)
C54 C55 1.393(7)
C54 H37 0.9500
C55 H38 0.9500

loop_
_geom_hbond_atom_site_label_D
_geom_hbond_atom_site_label_H
_geom_hbond_atom_site_label_A
_geom_hbond_distance_DH
_geom_hbond_distance_HA
_geom_hbond_distance_DA
_geom_hbond_angle_DHA
_geom_hbond_site_symmetry_A
C10 H8 F3 0.95 2.53 3.403(7) 153.6 1_545
C15 H11 F1 0.95 2.63 3.466(6) 147.2 3_665
C25 H18 F5 0.95 2.47 3.299(7) 146.4 1_545
C30 H21 F1 0.95 2.63 3.182(6) 117.5 3_665
C33 H23 F5 0.95 2.54 3.055(6) 114.1 1_545
C42 H29 F7 0.95 2.34 3.228(7) 155.1 3_765
C46 H32 F2 0.95 2.61 3.493(6) 155.5 4
C10 H8 F3 0.95 2.53 3.403(7) 153.6 1_545
C15 H11 F1 0.95 2.63 3.466(6) 147.2 3_665
C25 H18 F5 0.95 2.47 3.299(7) 146.4 1_545
C30 H21 F1 0.95 2.63 3.182(6) 117.5 3_665
C33 H23 F5 0.95 2.54 3.055(6) 114.1 1_545
C42 H29 F7 0.95 2.34 3.228(7) 155.1 3_765
C46 H32 F2 0.95 2.61 3.493(6) 155.5 4
C10 H8 F3 0.95 2.53 3.403(7) 153.6 1_545
C15 H11 F1 0.95 2.63 3.466(6) 147.2 3_665
C25 H18 F5 0.95 2.47 3.299(7) 146.4 1_545
C30 H21 F1 0.95 2.63 3.182(6) 117.5 3_665
C33 H23 F5 0.95 2.54 3.055(6) 114.1 1_545
C42 H29 F7 0.95 2.34 3.228(7) 155.1 3_765
C46 H32 F2 0.95 2.61 3.493(6) 155.5 4
C10 H8 F3 0.95 2.53 3.403(7) 153.6 1_545
C15 H11 F1 0.95 2.63 3.466(6) 147.2 3_665
C25 H18 F5 0.95 2.47 3.299(7) 146.4 1_545
C30 H21 F1 0.95 2.63 3.182(6) 117.5 3_665
C33 H23 F5 0.95 2.54 3.055(6) 114.1 1_545
C42 H29 F7 0.95 2.34 3.228(7) 155.1 3_765
C46 H32 F2 0.95 2.61 3.493(6) 155.5 4
C10 H8 F3 0.95 2.53 3.403(7) 153.6 1_545
C15 H11 F1 0.95 2.63 3.466(6) 147.2 3_665
C25 H18 F5 0.95 2.47 3.299(7) 146.4 1_545
C30 H21 F1 0.95 2.63 3.182(6) 117.5 3_665
C33 H23 F5 0.95 2.54 3.055(6) 114.1 1_545
C42 H29 F7 0.95 2.34 3.228(7) 155.1 3_765
C46 H32 F2 0.95 2.61 3.493(6) 155.5 4
C10 H8 F3 0.95 2.53 3.403(7) 153.6 1_545
C15 H11 F1 0.95 2.63 3.466(6) 147.2 3_665
C25 H18 F5 0.95 2.47 3.299(7) 146.4 1_545
C30 H21 F1 0.95 2.63 3.182(6) 117.5 3_665
C33 H23 F5 0.95 2.54 3.055(6) 114.1 1_545
C42 H29 F7 0.95 2.34 3.228(7) 155.1 3_765
C46 H32 F2 0.95 2.61 3.493(6) 155.5 4

loop_
_geom_torsion_atom_site_label_1
_geom_torsion_atom_site_label_2
_geom_torsion_atom_site_label_3
_geom_torsion_atom_site_label_4
_geom_torsion
C8 P1 C2 C3 114.0(5)
C14 P1 C2 C3 9.2(5)
Ru1 P1 C2 C3 -119.4(4)
C8 P1 C2 C7 -67.4(4)
C14 P1 C2 C7 -172.2(4)
Ru1 P1 C2 C7 59.2(4)
C7 C2 C3 C4 -4.9(8)
P1 C2 C3 C4 173.8(4)
C2 C3 C4 C5 2.9(9)
C3 C4 C5 C6 0.4(9)
C3 C4 C5 F1 -179.0(5)
C4 C5 C6 C7 -1.4(9)
F1 C5 C6 C7 177.9(4)
C5 C6 C7 C2 -0.8(8)
C3 C2 C7 C6 3.8(8)
P1 C2 C7 C6 -174.9(4)
C14 P1 C8 C9 -89.6(4)
C2 P1 C8 C9 165.1(4)
Ru1 P1 C8 C9 43.0(5)
C14 P1 C8 C13 87.2(5)
C2 P1 C8 C13 -18.0(5)
Ru1 P1 C8 C13 -140.2(4)
C13 C8 C9 C10 -0.1(8)
P1 C8 C9 C10 176.9(4)
C8 C9 C10 C11 0.3(8)
C9 C10 C11 F2 178.8(5)
C9 C10 C11 C12 0.7(9)
F2 C11 C12 C13 -179.9(5)
C10 C11 C12 C13 -1.8(9)
C11 C12 C13 C8 1.9(8)
C9 C8 C13 C12 -1.0(8)
P1 C8 C13 C12 -177.9(4)
C8 P1 C14 C15 -176.4(4)
C2 P1 C14 C15 -71.2(5)
Ru1 P1 C14 C15 52.0(5)
C8 P1 C14 C19 6.3(5)
C2 P1 C14 C19 111.5(5)
Ru1 P1 C14 C19 -125.3(4)
C19 C14 C15 C16 0.2(8)
P1 C14 C15 C16 -177.2(4)
C14 C15 C16 C17 1.8(8)
C15 C16 C17 C18 -2.3(8)
C15 C16 C17 F3 178.0(5)
F3 C17 C18 C19 -179.7(5)
C16 C17 C18 C19 0.6(9)
C17 C18 C19 C14 1.6(8)
C15 C14 C19 C18 -2.0(8)
P1 C14 C19 C18 175.3(4)
C26 P2 C20 C25 -156.7(4)
C32 P2 C20 C25 -53.9(5)
Ru1 P2 C20 C25 71.6(5)
C26 P2 C20 C21 31.2(5)
C32 P2 C20 C21 134.1(5)
Ru1 P2 C20 C21 -100.4(5)
C25 C20 C21 C22 1.9(8)
P2 C20 C21 C22 174.2(4)
C20 C21 C22 C23 -0.6(9)
C21 C22 C23 F4 179.5(5)
C21 C22 C23 C24 -1.7(9)
F4 C23 C24 C25 -178.7(5)
C22 C23 C24 C25 2.5(9)
C23 C24 C25 C20 -1.0(8)
C21 C20 C25 C24 -1.1(8)
P2 C20 C25 C24 -173.6(4)
C32 P2 C26 C27 -68.6(4)
C20 P2 C26 C27 35.1(5)
Ru1 P2 C26 C27 159.3(4)
C32 P2 C26 C31 110.1(4)
C20 P2 C26 C31 -146.2(4)
Ru1 P2 C26 C31 -22.1(5)
C31 C26 C27 C28 2.6(8)
P2 C26 C27 C28 -178.7(4)
C26 C27 C28 C29 -2.6(8)
C27 C28 C29 C30 0.7(8)
C27 C28 C29 F5 -179.8(5)
C28 C29 C30 C31 1.1(9)
F5 C29 C30 C31 -178.4(5)
C29 C30 C31 C26 -1.0(8)
C27 C26 C31 C30 -0.8(8)
P2 C26 C31 C30 -179.5(4)
C26 P2 C32 C33 175.8(4)
C20 P2 C32 C33 71.6(4)
Ru1 P2 C32 C33 -49.1(4)
C26 P2 C32 C37 -3.0(4)
C20 P2 C32 C37 -107.2(4)
Ru1 P2 C32 C37 132.0(3)
C37 C32 C33 C34 5.3(7)
P2 C32 C33 C34 -173.6(3)
C32 C33 C34 C35 -2.3(7)
C33 C34 C35 F6 178.8(4)
C33 C34 C35 C36 -2.4(8)
F6 C35 C36 C37 -177.4(4)
C34 C35 C36 C37 3.9(8)
C35 C36 C37 C32 -0.6(7)
C33 C32 C37 C36 -3.8(7)
P2 C32 C37 C36 175.0(4)
C44 P3 C38 C43 165.0(4)
C50 P3 C38 C43 61.0(5)
Ru1 P3 C38 C43 -63.8(4)
C44 P3 C38 C39 -16.7(5)
C50 P3 C38 C39 -120.6(4)
Ru1 P3 C38 C39 114.6(4)
C43 C38 C39 C40 2.3(7)
P3 C38 C39 C40 -176.1(4)
C38 C39 C40 C41 -1.8(8)
C39 C40 C41 F7 -179.0(5)
C39 C40 C41 C42 0.0(9)
C40 C41 C42 C43 1.2(9)
F7 C41 C42 C43 -179.8(5)
C41 C42 C43 C38 -0.6(8)
C39 C38 C43 C42 -1.1(8)
P3 C38 C43 C42 177.3(4)
C38 P3 C44 C49 77.4(5)
C50 P3 C44 C49 -177.7(4)
Ru1 P3 C44 C49 -53.6(5)
C38 P3 C44 C45 -101.1(5)
C50 P3 C44 C45 3.8(5)
Ru1 P3 C44 C45 128.0(4)
C49 C44 C45 C46 -1.1(8)
P3 C44 C45 C46 177.3(4)
C44 C45 C46 C47 0.4(8)
C45 C46 C47 F8 178.5(5)
C45 C46 C47 C48 -0.5(9)
F8 C47 C48 C49 -177.6(5)
C46 C47 C48 C49 1.4(9)
C47 C48 C49 C44 -2.2(9)
C45 C44 C49 C48 2.1(8)
P3 C44 C49 C48 -176.5(4)
C38 P3 C50 C55 13.8(6)
C44 P3 C50 C55 -90.7(5)
Ru1 P3 C50 C55 141.7(4)
C38 P3 C50 C51 -169.9(5)
C44 P3 C50 C51 85.6(5)
Ru1 P3 C50 C51 -42.1(5)
C55 C50 C51 C52 -1.2(9)
P3 C50 C51 C52 -177.7(4)
C50 C51 C52 C53 -0.1(9)
C51 C52 C53 C54 -0.2(9)
C51 C52 C53 F9 -177.9(5)
F9 C53 C54 C55 179.4(5)
C52 C53 C54 C55 1.8(9)
C51 C50 C55 C54 2.9(9)
P3 C50 C55 C54 179.2(4)
C53 C54 C55 C50 -3.2(9)
